data_2223133
loop_
_publ_author_name
'Kim, Nam-Ho'
'Ha, Kwang'

_publ_section_title
;
 Butane-1,4-diammonium bis(pyridine-2-carboxylate) monohydrate
;
_journal_coeditor_code IS2449
_journal_issue 9
_journal_name_full 'Acta Crystallographica Section E'
_journal_page_first o2151
_journal_paper_doi 10.1107/S1600536809031493
_journal_volume 65
_journal_year 2009
_chemical_formula_iupac 'C4 H14 N2 2+, 2C6 H4 N O2 -, H2 O'
_chemical_formula_moiety 'C4 H14 N2 2+, 2(C6 H4 N O2 -), H2 O'
_chemical_formula_sum 'C16 H24 N4 O5'
_chemical_formula_weight 352.39
_chemical_name_systematic
;
Butane-1,4-diammonium bis(pyridine-2-carboxylate) monohydrate
;
_space_group_IT_number 15
_symmetry_cell_setting monoclinic
_symmetry_space_group_name_Hall '-C 2yc'
_symmetry_space_group_name_H-M 'C 1 2/c 1'
_atom_sites_solution_hydrogens geom
_atom_sites_solution_primary direct
_atom_sites_solution_secondary difmap
_cell_angle_alpha 90.00
_cell_angle_beta 113.789(4)
_cell_angle_gamma 90.00
_cell_formula_units_Z 4
_cell_length_a 20.655(3)
_cell_length_b 7.6170(11)
_cell_length_c 12.910(2)
_cell_measurement_reflns_used 1114
_cell_measurement_temperature 296(2)
_cell_measurement_theta_max 22.49
_cell_measurement_theta_min 2.88
_cell_volume 1858.5(5)
_computing_cell_refinement 'SAINT (Bruker, 2000)'
_computing_data_collection 'SMART (Bruker, 2000)'
_computing_data_reduction 'SAINT (Bruker, 2000)'
_computing_molecular_graphics 'ORTEP-3 (Farrugia, 1997) and PLATON (Spek, 2009)'
_computing_publication_material 'SHELXL97 (Sheldrick, 2008)'
_computing_structure_refinement 'SHELXL97 (Sheldrick, 2008)'
_computing_structure_solution 'SHELXS97 (Sheldrick, 2008)'
_diffrn_ambient_temperature 296(2)
_diffrn_measured_fraction_theta_full 0.998
_diffrn_measured_fraction_theta_max 0.998
_diffrn_measurement_device_type 'Bruker SMART 1000 CCD'
_diffrn_measurement_method '\f and \w'
_diffrn_radiation_monochromator graphite
_diffrn_radiation_source 'fine-focus sealed tube'
_diffrn_radiation_type MoK\a
_diffrn_radiation_wavelength 0.71073
_diffrn_reflns_av_R_equivalents 0.0483
_diffrn_reflns_av_sigmaI/netI 0.0660
_diffrn_reflns_limit_h_max 27
_diffrn_reflns_limit_h_min -27
_diffrn_reflns_limit_k_max 9
_diffrn_reflns_limit_k_min -10
_diffrn_reflns_limit_l_max 15
_diffrn_reflns_limit_l_min -17
_diffrn_reflns_number 6674
_diffrn_reflns_theta_full 28.29
_diffrn_reflns_theta_max 28.29
_diffrn_reflns_theta_min 2.16
_diffrn_standards_decay_% 0
_diffrn_standards_interval_count 0
_diffrn_standards_interval_time 0
_diffrn_standards_number 0
_exptl_absorpt_coefficient_mu 0.095
_exptl_absorpt_correction_T_max 0.985
_exptl_absorpt_correction_T_min 0.740
_exptl_absorpt_correction_type multi-scan
_exptl_absorpt_process_details '(<i>SADABS</i>; Bruker, 2000)'
_exptl_crystal_colour colorless
_exptl_crystal_density_diffrn 1.259
_exptl_crystal_density_method 'not measured'
_exptl_crystal_description block
_exptl_crystal_F_000 752
_exptl_crystal_size_max 0.27
_exptl_crystal_size_mid 0.21
_exptl_crystal_size_min 0.16
_refine_diff_density_max 0.180
_refine_diff_density_min -0.161
_refine_ls_extinction_method none
_refine_ls_goodness_of_fit_ref 0.987
_refine_ls_hydrogen_treatment refall
_refine_ls_matrix_type full
_refine_ls_number_parameters 162
_refine_ls_number_reflns 2298
_refine_ls_number_restraints 0
_refine_ls_restrained_S_all 0.987
_refine_ls_R_factor_all 0.1386
_refine_ls_R_factor_gt 0.0555
_refine_ls_shift/su_max 0.000
_refine_ls_shift/su_mean 0.000
_refine_ls_structure_factor_coef Fsqd
_refine_ls_weighting_details 'calc w=1/[\s^2^(Fo^2^)+(0.0576P)^2^] where P=(Fo^2^+2Fc^2^)/3'
_refine_ls_weighting_scheme calc
_refine_ls_wR_factor_gt 0.1135
_refine_ls_wR_factor_ref 0.1518
_reflns_number_gt 1040
_reflns_number_total 2298
_reflns_threshold_expression I>2\s(I)
_cod_data_source_file is2449.cif
_cod_data_source_block I
_cod_depositor_comments
;
The following automatic conversions were performed:
'_symmetry_cell_setting' value 'Monoclinic' changed to 'monoclinic'
according to '/home/saulius/struct/CIF-dictionaries/cif_core.dic'
dictionary named 'cif_core.dic' version 2.4.1 from 2010-06-29.

Automatic conversion script
Id: cif_fix_enum 1527 2010-12-29 10:47:43Z saulius 

The following automatic conversions were performed:

'_symmetry_cell_setting' value 'Monoclinic' changed to 'monoclinic'
according to /home/saulius/struct/CIF-dictionaries/cif_core.dic
dictionary named 'cif_core.dic' version 2.4.1 from 2010-06-29.

Automatic conversion script
Id: cif_fix_values 1715 2011-07-08 13:25:40Z adriana 
;
_cod_original_sg_symbol_H-M 'C 2/c'
_cod_database_code 2223133
_cod_database_fobs_code 2223133

loop_
_symmetry_equiv_pos_as_xyz
'x, y, z'
'-x, y, -z+1/2'
'x+1/2, y+1/2, z'
'-x+1/2, y+1/2, -z+1/2'
'-x, -y, -z'
'x, -y, z-1/2'
'-x+1/2, -y+1/2, -z'
'x+1/2, -y+1/2, z-1/2'

loop_
_atom_site_type_symbol
_atom_site_label
_atom_site_fract_x
_atom_site_fract_y
_atom_site_fract_z
_atom_site_U_iso_or_equiv
_atom_site_adp_type
_atom_site_calc_flag
_atom_site_refinement_flags
_atom_site_occupancy
_atom_site_disorder_assembly
_atom_site_disorder_group
O O1 0.42900(8) 0.4778(2) 0.55250(14) 0.0629(6) Uani d . 1 . .
O O2 0.36511(9) 0.6362(3) 0.61996(15) 0.0793(7) Uani d . 1 . .
N N1 0.31266(9) 0.3696(3) 0.37672(16) 0.0541(6) Uani d . 1 . .
C C1 0.25453(15) 0.3005(4) 0.2959(2) 0.0663(8) Uani d . 1 . .
H H1 0.2608(13) 0.230(4) 0.235(2) 0.089(9) Uiso d . 1 . .
C C2 0.18842(15) 0.3185(4) 0.2948(3) 0.0685(8) Uani d . 1 . .
H H2 0.1484(13) 0.262(3) 0.233(2) 0.073(8) Uiso d . 1 . .
C C3 0.18017(14) 0.4148(4) 0.3778(3) 0.0646(8) Uani d . 1 . .
H H3 0.1342(14) 0.439(3) 0.380(2) 0.085(9) Uiso d . 1 . .
C C4 0.23908(13) 0.4901(4) 0.4606(2) 0.0547(7) Uani d . 1 . .
H H4 0.2350(11) 0.556(3) 0.517(2) 0.055(7) Uiso d . 1 . .
C C5 0.30461(11) 0.4623(3) 0.45825(18) 0.0429(6) Uani d . 1 . .
C C6 0.37158(13) 0.5323(3) 0.5513(2) 0.0483(6) Uani d . 1 . .
N N2 0.05485(12) 0.8325(3) 0.15154(19) 0.0463(5) Uani d . 1 . .
H H2A 0.0797(12) 0.853(3) 0.234(2) 0.072(8) Uiso d . 1 . .
H H2B 0.0116(14) 0.898(3) 0.121(2) 0.070(8) Uiso d . 1 . .
H H2C 0.0864(14) 0.863(4) 0.117(2) 0.091(10) Uiso d . 1 . .
C C7 0.00642(18) 0.5974(3) 0.0102(2) 0.0599(8) Uani d . 1 . .
H H7A -0.0362(16) 0.665(4) -0.025(3) 0.106(11) Uiso d . 1 . .
H H7B 0.0374(16) 0.642(4) -0.025(3) 0.116(12) Uiso d . 1 . .
C C8 0.04043(18) 0.6425(4) 0.1318(2) 0.0612(8) Uani d . 1 . .
H H8A 0.0144(16) 0.604(4) 0.173(3) 0.113(13) Uiso d . 1 . .
H H8B 0.0889(17) 0.577(4) 0.175(3) 0.127(13) Uiso d . 1 . .
O O3 0.0000 0.2467(4) 0.2500 0.0872(10) Uani d S 1 . .
H H3O 0.018(2) 0.173(5) 0.311(3) 0.176(18) Uiso d . 1 . .

loop_
_atom_site_aniso_label
_atom_site_aniso_U_11
_atom_site_aniso_U_22
_atom_site_aniso_U_33
_atom_site_aniso_U_12
_atom_site_aniso_U_13
_atom_site_aniso_U_23
O1 0.0443(9) 0.0705(12) 0.0630(12) -0.0030(9) 0.0102(8) -0.0125(9)
O2 0.0782(13) 0.0863(15) 0.0542(12) 0.0161(11) 0.0066(10) -0.0263(11)
N1 0.0472(12) 0.0625(14) 0.0459(12) -0.0017(10) 0.0117(10) -0.0095(10)
C1 0.0599(18) 0.0692(19) 0.0532(17) -0.0025(15) 0.0056(14) -0.0149(14)
C2 0.0483(17) 0.0638(19) 0.068(2) -0.0074(14) -0.0032(14) 0.0020(15)
C3 0.0429(16) 0.073(2) 0.071(2) 0.0037(14) 0.0156(15) 0.0136(16)
C4 0.0538(16) 0.0597(18) 0.0500(16) 0.0119(13) 0.0202(13) 0.0062(13)
C5 0.0462(13) 0.0407(13) 0.0368(13) 0.0041(11) 0.0116(10) 0.0035(10)
C6 0.0527(14) 0.0423(14) 0.0412(14) 0.0048(12) 0.0097(12) 0.0015(11)
N2 0.0456(12) 0.0466(13) 0.0425(13) 0.0015(10) 0.0134(11) -0.0049(10)
C7 0.082(2) 0.0495(16) 0.0436(15) -0.0082(16) 0.0205(15) -0.0045(12)
C8 0.089(2) 0.0471(17) 0.0409(15) -0.0074(15) 0.0191(15) -0.0047(12)
O3 0.108(2) 0.072(2) 0.063(2) 0.000 0.0152(18) 0.000

loop_
_atom_type_symbol
_atom_type_description
_atom_type_scat_dispersion_real
_atom_type_scat_dispersion_imag
_atom_type_scat_source
C C 0.0033 0.0016 'International Tables Vol C Tables 4.2.6.8 and 6.1.1.4'
H H 0.0000 0.0000 'International Tables Vol C Tables 4.2.6.8 and 6.1.1.4'
N N 0.0061 0.0033 'International Tables Vol C Tables 4.2.6.8 and 6.1.1.4'
O O 0.0106 0.0060 'International Tables Vol C Tables 4.2.6.8 and 6.1.1.4'

loop_
_geom_angle_atom_site_label_1
_geom_angle_atom_site_label_2
_geom_angle_atom_site_label_3
_geom_angle_site_symmetry_1
_geom_angle_site_symmetry_3
_geom_angle
_geom_angle_publ_flag
C5 N1 C1 . . 117.7(2) ?
N1 C1 C2 . . 123.1(3) ?
N1 C1 H1 . . 117.5(15) ?
C2 C1 H1 . . 119.4(15) ?
C3 C2 C1 . . 119.1(3) ?
C3 C2 H2 . . 122.5(15) ?
C1 C2 H2 . . 118.4(15) ?
C2 C3 C4 . . 118.8(3) ?
C2 C3 H3 . . 123.6(16) ?
C4 C3 H3 . . 117.5(16) ?
C3 C4 C5 . . 119.0(3) ?
C3 C4 H4 . . 120.6(14) ?
C5 C4 H4 . . 120.4(14) ?
N1 C5 C4 . . 122.3(2) ?
N1 C5 C6 . . 116.6(2) ?
C4 C5 C6 . . 121.1(2) ?
O2 C6 O1 . . 125.5(2) ?
O2 C6 C5 . . 117.7(2) ?
O1 C6 C5 . . 116.8(2) ?
C8 N2 H2A . . 108.6(15) ?
C8 N2 H2B . . 110.4(14) ?
H2A N2 H2B . . 111(2) ?
C8 N2 H2C . . 106.6(17) ?
H2A N2 H2C . . 108(2) ?
H2B N2 H2C . . 112(2) ?
C8 C7 C7 . 5_565 112.8(3) ?
C8 C7 H7A . . 109.3(19) ?
C7 C7 H7A 5_565 . 112.5(19) ?
C8 C7 H7B . . 106.8(19) ?
C7 C7 H7B 5_565 . 111.1(19) ?
H7A C7 H7B . . 104(2) ?
C7 C8 N2 . . 112.7(2) ?
C7 C8 H8A . . 113.3(19) ?
N2 C8 H8A . . 108.9(19) ?
C7 C8 H8B . . 113.5(17) ?
N2 C8 H8B . . 106.6(17) ?
H8A C8 H8B . . 101(3) ?

loop_
_geom_bond_atom_site_label_1
_geom_bond_atom_site_label_2
_geom_bond_site_symmetry_2
_geom_bond_distance
_geom_bond_publ_flag
O1 C6 . 1.251(3) ?
O2 C6 . 1.235(3) ?
N1 C5 . 1.332(3) ?
N1 C1 . 1.341(3) ?
C1 C2 . 1.367(4) ?
C1 H1 . 1.01(3) ?
C2 C3 . 1.364(4) ?
C2 H2 . 0.98(2) ?
C3 C4 . 1.380(4) ?
C3 H3 . 0.98(3) ?
C4 C5 . 1.383(3) ?
C4 H4 . 0.91(2) ?
C5 C6 . 1.517(3) ?
N2 C8 . 1.479(3) ?
N2 H2A . 0.99(3) ?
N2 H2B . 0.96(3) ?
N2 H2C . 0.95(3) ?
C7 C8 . 1.478(3) ?
C7 C7 5_565 1.512(5) ?
C7 H7A . 0.96(3) ?
C7 H7B . 0.98(3) ?
C8 H8A . 0.95(3) ?
C8 H8B . 1.05(3) ?
O3 H3O . 0.92(4) ?

loop_
_geom_hbond_atom_site_label_D
_geom_hbond_atom_site_label_H
_geom_hbond_atom_site_label_A
_geom_hbond_site_symmetry_A
_geom_hbond_distance_DH
_geom_hbond_distance_HA
_geom_hbond_distance_DA
_geom_hbond_angle_DHA
N2 H2A O2 7_566 0.99(3) 1.77(3) 2.749(3) 170(2)
N2 H2B O1 8_465 0.96(3) 1.84(3) 2.792(3) 176(2)
N2 H2C O1 4 0.95(3) 2.26(3) 2.997(3) 134(2)
N2 H2C N1 4 0.95(3) 2.06(3) 2.917(3) 149(2)
O3 H3O O1 7_556 0.92(4) 2.02(4) 2.926(3) 172(4)

loop_
_geom_torsion_atom_site_label_1
_geom_torsion_atom_site_label_2
_geom_torsion_atom_site_label_3
_geom_torsion_atom_site_label_4
_geom_torsion_site_symmetry_1
_geom_torsion_site_symmetry_2
_geom_torsion_site_symmetry_3
_geom_torsion_site_symmetry_4
_geom_torsion
_geom_torsion_publ_flag
C5 N1 C1 C2 . . . . -1.1(4) ?
N1 C1 C2 C3 . . . . 1.7(5) ?
C1 C2 C3 C4 . . . . -0.4(4) ?
C2 C3 C4 C5 . . . . -1.4(4) ?
C1 N1 C5 C4 . . . . -0.8(4) ?
C1 N1 C5 C6 . . . . 177.5(2) ?
C3 C4 C5 N1 . . . . 2.1(4) ?
C3 C4 C5 C6 . . . . -176.1(2) ?
N1 C5 C6 O2 . . . . 171.3(2) ?
C4 C5 C6 O2 . . . . -10.4(3) ?
N1 C5 C6 O1 . . . . -9.5(3) ?
C4 C5 C6 O1 . . . . 168.8(2) ?
C7 C7 C8 N2 5_565 . . . 178.3(3) ?
